data_7014988
loop_
_publ_author_name
'Carrera, Nora'
'Savjani, Nicky'
'Simpson, Jason'
'Hughes, David L.'
'Bochmann, Manfred'

_publ_section_title
;
 Syntheses and structures of thermally stable diketiminato complexes of
 gold and copper.
;
_journal_issue 5
_journal_name_full 'Dalton transactions (Cambridge, England : 2003)'
_journal_page_first 1016
_journal_page_last 1019
_journal_paper_doi 10.1039/c0dt01422b
_journal_volume 40
_journal_year 2011
_chemical_formula_moiety 'C39 H22 Au F18 N2 P'
_chemical_formula_structural '[(Ph3P)Au{N(C6H3-(CF3)2-3,5)C(CF3)=CHC(CF3)=N-C6H3-(CF3)2-3,5}]'
_chemical_formula_sum 'C39 H22 Au F18 N2 P'
_chemical_formula_weight 1088.52
_chemical_name_systematic
;
?
;
_space_group_IT_number 15
_symmetry_cell_setting monoclinic
_symmetry_space_group_name_Hall '-C 2yc'
_symmetry_space_group_name_H-M 'C 1 2/c 1'
_atom_sites_solution_hydrogens geom
_atom_sites_solution_primary direct
_atom_sites_solution_secondary difmap
_audit_creation_method 'SHELXL-97 and CrysAlisPro RED'
_cell_angle_alpha 90.00
_cell_angle_beta 111.892(3)
_cell_angle_gamma 90.00
_cell_formula_units_Z 8
_cell_length_a 19.7418(5)
_cell_length_b 16.0248(4)
_cell_length_c 25.9858(9)
_cell_measurement_temperature 140(1)
_cell_volume 7628.0(4)
_computing_cell_refinement
;
CrysAlisPro RED, Oxford Diffraction Ltd., Version 1.171.32.24
;
_computing_data_collection
;
CrysAlisPro CCD, Oxford Diffraction Ltd., Version 1.171.32.24
;
_computing_data_reduction
;
CrysAlisPro RED, Oxford Diffraction Ltd., Version 1.171.32.24
;
_computing_molecular_graphics 'ORTEP (Johnson, 1976 and Farrugia, 1997)'
_computing_publication_material 'SHELXL-97 (Sheldrick, 2008)'
_computing_structure_refinement 'SHELXL-97 (Sheldrick, 2008)'
_computing_structure_solution 'SHELXS-97 (Sheldrick, 2008)'
_diffrn_ambient_temperature 140(1)
_diffrn_detector_area_resol_mean 16.0050
_diffrn_measured_fraction_theta_full 0.998
_diffrn_measured_fraction_theta_max 0.998
_diffrn_measurement_device_type 'Oxford Diffraction Xcalibur 3/CCD'
_diffrn_measurement_method 'Thin slice \f and \w scans'
_diffrn_radiation_monochromator graphite
_diffrn_radiation_source 'Enhance (Mo) X-ray Source'
_diffrn_radiation_type Mo-K\a
_diffrn_radiation_wavelength 0.71073
_diffrn_reflns_av_R_equivalents 0.1014
_diffrn_reflns_av_sigmaI/netI 0.0703
_diffrn_reflns_limit_h_max 27
_diffrn_reflns_limit_h_min -27
_diffrn_reflns_limit_k_max 22
_diffrn_reflns_limit_k_min -22
_diffrn_reflns_limit_l_max 36
_diffrn_reflns_limit_l_min -36
_diffrn_reflns_number 76538
_diffrn_reflns_theta_full 30.00
_diffrn_reflns_theta_max 30.00
_diffrn_reflns_theta_min 3.39
_exptl_absorpt_coefficient_mu 4.021
_exptl_absorpt_correction_T_max 1.110
_exptl_absorpt_correction_T_min 0.868
_exptl_absorpt_correction_type multi-scan
_exptl_absorpt_process_details
;
CrysAlisPro RED, Oxford Diffraction Ltd., Version 1.171.32.24
Empirical absorption correction using spherical harmonics,
implemented in SCALE3 ABSPACK scaling algorithm.
;
_exptl_crystal_colour orange
_exptl_crystal_density_diffrn 1.896
_exptl_crystal_density_method 'not measured'
_exptl_crystal_description prism
_exptl_crystal_F_000 4208
_exptl_crystal_size_max 0.26
_exptl_crystal_size_mid 0.19
_exptl_crystal_size_min 0.10
_refine_diff_density_max 1.922
_refine_diff_density_min -1.619
_refine_diff_density_rms 0.132
_refine_ls_extinction_method none
_refine_ls_goodness_of_fit_ref 1.023
_refine_ls_hydrogen_treatment constr
_refine_ls_matrix_type full
_refine_ls_number_parameters 546
_refine_ls_number_reflns 11104
_refine_ls_number_restraints 0
_refine_ls_restrained_S_all 1.023
_refine_ls_R_factor_all 0.0766
_refine_ls_R_factor_gt 0.0457
_refine_ls_shift/su_max 0.008
_refine_ls_shift/su_mean 0.000
_refine_ls_structure_factor_coef Fsqd
_refine_ls_weighting_details 'calc w=1/[\s^2^(Fo^2^)+(0.0516P)^2^+0.0000P] where P=(Fo^2^+2Fc^2^)/3'
_refine_ls_weighting_scheme calc
_refine_ls_wR_factor_gt 0.0980
_refine_ls_wR_factor_ref 0.1049
_reflns_number_gt 7971
_reflns_number_total 11104
_reflns_threshold_expression I>2sigma(I)
_cod_data_source_file C0DT01422B.TXT
_cod_data_source_block 3a
_cod_depositor_comments
;
The following automatic conversions were performed:
'_symmetry_cell_setting' value 'Monoclinic' changed to 'monoclinic'
according to '/home/saulius/struct/CIF-dictionaries/cif_core.dic'
dictionary named 'cif_core.dic' version 2.4.1 from 2010-06-29.

Automatic conversion script
Id: cif_fix_enum 1555 2011-01-17 13:19:09Z saulius 
;
_cod_original_sg_symbol_H-M C2/c
_cod_database_code 7014988

loop_
_symmetry_equiv_pos_as_xyz
'x, y, z'
'-x, y, -z+1/2'
'x+1/2, y+1/2, z'
'-x+1/2, y+1/2, -z+1/2'
'-x, -y, -z'
'x, -y, z-1/2'
'-x+1/2, -y+1/2, -z'
'x+1/2, -y+1/2, z-1/2'

loop_
_atom_site_label
_atom_site_type_symbol
_atom_site_fract_x
_atom_site_fract_y
_atom_site_fract_z
_atom_site_U_iso_or_equiv
_atom_site_adp_type
_atom_site_occupancy
_atom_site_symmetry_multiplicity
_atom_site_calc_flag
_atom_site_refinement_flags
_atom_site_disorder_assembly
_atom_site_disorder_group
Au1 Au 0.187060(9) 0.131281(11) 0.121735(7) 0.02554(6) Uani 1 1 d . . .
P1 P 0.30801(6) 0.13848(8) 0.14527(5) 0.0297(3) Uani 1 1 d . . .
C11A C 0.3292(3) 0.2118(4) 0.1005(2) 0.0358(12) Uani 1 1 d . . .
C12A C 0.2908(3) 0.2859(4) 0.0865(3) 0.0492(15) Uani 1 1 d . . .
H12A H 0.2547 0.2974 0.1005 0.059 Uiso 1 1 calc R . .
C13A C 0.3051(4) 0.3434(4) 0.0521(3) 0.0605(18) Uani 1 1 d . . .
H13A H 0.2786 0.3928 0.0429 0.073 Uiso 1 1 calc R . .
C14A C 0.3586(4) 0.3268(6) 0.0317(2) 0.065(2) Uani 1 1 d . . .
H14A H 0.3693 0.3657 0.0093 0.079 Uiso 1 1 calc R . .
C15A C 0.3962(3) 0.2532(6) 0.0444(2) 0.065(2) Uani 1 1 d . . .
H15A H 0.4313 0.2417 0.0295 0.078 Uiso 1 1 calc R . .
C16A C 0.3826(3) 0.1949(5) 0.0793(2) 0.0552(18) Uani 1 1 d . . .
H16A H 0.4090 0.1454 0.0882 0.066 Uiso 1 1 calc R . .
C11B C 0.3482(3) 0.0386(4) 0.1396(2) 0.0399(13) Uani 1 1 d . . .
C12B C 0.3048(3) -0.0228(4) 0.1063(2) 0.0429(13) Uani 1 1 d . . .
H12B H 0.2554 -0.0126 0.0868 0.052 Uiso 1 1 calc R . .
C13B C 0.3336(3) -0.0982(4) 0.1016(3) 0.0520(15) Uani 1 1 d . . .
H13B H 0.3041 -0.1386 0.0782 0.062 Uiso 1 1 calc R . .
C14B C 0.4073(3) -0.1154(4) 0.1317(3) 0.0575(18) Uani 1 1 d . . .
H14B H 0.4265 -0.1675 0.1291 0.069 Uiso 1 1 calc R . .
C15B C 0.4512(4) -0.0545(5) 0.1652(3) 0.079(3) Uani 1 1 d . . .
H15B H 0.5003 -0.0651 0.1851 0.095 Uiso 1 1 calc R . .
C16B C 0.4217(3) 0.0233(4) 0.1693(3) 0.061(2) Uani 1 1 d . . .
H16B H 0.4512 0.0646 0.1919 0.073 Uiso 1 1 calc R . .
C11C C 0.3584(3) 0.1727(4) 0.2163(2) 0.0384(13) Uani 1 1 d . . .
C12C C 0.3919(3) 0.2489(5) 0.2290(2) 0.061(2) Uani 1 1 d . . .
H12C H 0.3914 0.2845 0.2006 0.074 Uiso 1 1 calc R . .
C13C C 0.4268(4) 0.2734(6) 0.2842(3) 0.081(3) Uani 1 1 d . . .
H13C H 0.4498 0.3250 0.2926 0.098 Uiso 1 1 calc R . .
C14C C 0.4268(4) 0.2216(6) 0.3256(3) 0.074(3) Uani 1 1 d . . .
H14C H 0.4497 0.2382 0.3624 0.089 Uiso 1 1 calc R . .
C15C C 0.3938(6) 0.1458(5) 0.3139(3) 0.101(4) Uani 1 1 d . . .
H15C H 0.3945 0.1107 0.3426 0.121 Uiso 1 1 calc R . .
C16C C 0.3589(6) 0.1206(4) 0.2589(2) 0.086(3) Uani 1 1 d . . .
H16C H 0.3360 0.0689 0.2508 0.104 Uiso 1 1 calc R . .
N21 N 0.07400(19) 0.1285(2) 0.09402(16) 0.0251(8) Uani 1 1 d . . .
C211 C 0.0375(2) 0.2034(3) 0.07114(18) 0.0205(8) Uani 1 1 d . . .
C212 C 0.0730(3) 0.2801(3) 0.08798(18) 0.0263(10) Uani 1 1 d . . .
H212 H 0.1195 0.2816 0.1156 0.032 Uiso 1 1 calc R . .
C213 C 0.0394(3) 0.3536(3) 0.0637(2) 0.0402(13) Uani 1 1 d . . .
C214 C -0.0287(3) 0.3544(3) 0.0219(2) 0.0369(12) Uani 1 1 d . . .
H214 H -0.0503 0.4042 0.0054 0.044 Uiso 1 1 calc R . .
C215 C -0.0637(2) 0.2792(3) 0.00533(18) 0.0257(9) Uani 1 1 d . . .
C216 C -0.0321(2) 0.2058(3) 0.02911(19) 0.0254(9) Uani 1 1 d . . .
H216 H -0.0573 0.1561 0.0170 0.031 Uiso 1 1 calc R . .
C21A C 0.0725(5) 0.4389(6) 0.0866(4) 0.046(2) Uiso 0.683(8) 1 d P . .
F21A F 0.0382(3) 0.4999(2) 0.07158(16) 0.0859(15) Uani 0.683(8) 1 d P . .
F21B F 0.1264(4) 0.4470(4) 0.0646(3) 0.068(2) Uiso 0.683(8) 1 d P . .
F21C F 0.1075(3) 0.4386(3) 0.1402(2) 0.0534(17) Uiso 0.683(8) 1 d P . .
C21X C 0.0913(11) 0.4282(11) 0.0745(7) 0.033(4) Uiso 0.317(8) 1 d P . .
F21X F 0.0382(3) 0.4999(2) 0.07158(16) 0.0859(15) Uani 0.317(8) 1 d P . .
F21Y F 0.1080(7) 0.4514(8) 0.0244(6) 0.064(4) Uiso 0.317(8) 1 d P . .
F21Z F 0.1566(10) 0.4218(11) 0.1069(7) 0.099(6) Uiso 0.317(8) 1 d P . .
C21D C -0.1397(3) 0.2785(4) -0.0381(3) 0.0439(13) Uani 1 1 d . . .
F21D F -0.15573(18) 0.2098(2) -0.06835(15) 0.0611(10) Uani 1 1 d . . .
F21E F -0.1508(2) 0.3408(3) -0.07442(18) 0.0769(13) Uani 1 1 d . . .
F21F F -0.1894(2) 0.2862(3) -0.01565(19) 0.0857(15) Uani 1 1 d . . .
C22 C 0.0347(3) 0.0575(3) 0.0925(2) 0.0337(11) Uani 1 1 d . . .
C221 C 0.0690(3) -0.0216(3) 0.0804(3) 0.0489(16) Uani 1 1 d . . .
F22A F 0.02382(19) -0.08687(18) 0.07032(18) 0.0641(11) Uani 1 1 d . . .
F22B F 0.12875(18) -0.04319(19) 0.12420(16) 0.0583(10) Uani 1 1 d . . .
F22C F 0.08888(19) -0.0132(2) 0.03715(16) 0.0543(9) Uani 1 1 d . . .
C23 C -0.0280(3) 0.0494(3) 0.1010(3) 0.0440(14) Uani 1 1 d . . .
H23 H -0.0508 -0.0024 0.0930 0.053 Uiso 1 1 calc R . .
C24 C -0.0639(3) 0.1141(3) 0.1217(3) 0.0424(14) Uani 1 1 d . . .
C241 C -0.1460(3) 0.1176(4) 0.0925(4) 0.062(2) Uani 1 1 d . . .
F24A F -0.16726(19) 0.1154(3) 0.0382(2) 0.0771(13) Uani 1 1 d . . .
F24B F -0.1761(2) 0.1825(3) 0.10654(19) 0.0783(13) Uani 1 1 d . . .
F24C F -0.1751(3) 0.0507(3) 0.1079(3) 0.1115(19) Uani 1 1 d . . .
N25 N -0.0370(3) 0.1652(3) 0.1611(2) 0.0444(12) Uani 1 1 d . . .
C251 C 0.0377(3) 0.1625(4) 0.1969(2) 0.0435(13) Uani 1 1 d . . .
C252 C 0.0737(5) 0.0880(4) 0.2216(3) 0.066(2) Uani 1 1 d . . .
H252 H 0.0487 0.0375 0.2139 0.080 Uiso 1 1 calc R . .
C253 C 0.1456(6) 0.0902(6) 0.2571(3) 0.085(3) Uani 1 1 d . . .
C254 C 0.1842(5) 0.1625(6) 0.2695(3) 0.075(2) Uani 1 1 d . . .
H254 H 0.2331 0.1625 0.2929 0.090 Uiso 1 1 calc R . .
C255 C 0.1494(3) 0.2361(4) 0.2468(2) 0.0490(16) Uani 1 1 d . . .
C256 C 0.0772(3) 0.2362(3) 0.2115(2) 0.0366(12) Uani 1 1 d . . .
H256 H 0.0546 0.2865 0.1972 0.044 Uiso 1 1 calc R . .
C25A C 0.1696(13) 0.0066(15) 0.2801(9) 0.095(6) Uiso 0.536(9) 1 d P . .
F25A F 0.2449(3) 0.0160(4) 0.3217(2) 0.123(2) Uani 0.536(9) 1 d P . .
F25B F 0.1640(6) -0.0506(6) 0.2397(4) 0.099(4) Uiso 0.536(9) 1 d P . .
F25C F 0.1225(5) -0.0366(5) 0.3031(3) 0.071(3) Uiso 0.536(9) 1 d P . .
C25X C 0.2065(11) 0.0130(11) 0.2776(8) 0.063(4) Uiso 0.464(9) 1 d P . .
F25X F 0.2449(3) 0.0160(4) 0.3217(2) 0.123(2) Uani 0.464(9) 1 d P . .
F25Y F 0.2306(5) -0.0118(6) 0.2406(4) 0.079(3) Uiso 0.464(9) 1 d P . .
F25Z F 0.1591(6) -0.0441(7) 0.2840(4) 0.072(3) Uiso 0.464(9) 1 d P . .
C25D C 0.1934(4) 0.3167(5) 0.2571(3) 0.063(2) Uani 1 1 d . . .
F25D F 0.1520(2) 0.3821(3) 0.25432(18) 0.0822(14) Uani 1 1 d . . .
F25E F 0.2470(3) 0.3181(4) 0.30628(17) 0.1010(18) Uani 1 1 d . . .
F25F F 0.2235(2) 0.3253(3) 0.21955(16) 0.0658(10) Uani 1 1 d . . .

loop_
_atom_site_aniso_label
_atom_site_aniso_U_11
_atom_site_aniso_U_22
_atom_site_aniso_U_33
_atom_site_aniso_U_23
_atom_site_aniso_U_13
_atom_site_aniso_U_12
Au1 0.02136(8) 0.02644(9) 0.03166(9) -0.00401(8) 0.01317(7) 0.00344(8)
P1 0.0213(5) 0.0394(7) 0.0278(5) -0.0057(5) 0.0085(5) 0.0074(5)
C11A 0.022(2) 0.055(3) 0.026(2) -0.010(2) 0.005(2) -0.010(2)
C12A 0.042(3) 0.043(3) 0.071(4) -0.008(3) 0.030(3) -0.014(3)
C13A 0.064(4) 0.051(4) 0.068(4) 0.002(3) 0.028(4) -0.018(3)
C14A 0.058(4) 0.108(6) 0.028(3) -0.005(3) 0.013(3) -0.049(4)
C15A 0.037(3) 0.135(7) 0.027(3) 0.007(4) 0.016(3) -0.004(4)
C16A 0.026(3) 0.112(6) 0.027(3) 0.001(3) 0.009(2) 0.012(3)
C11B 0.026(3) 0.052(3) 0.038(3) -0.013(2) 0.008(2) 0.015(2)
C12B 0.028(3) 0.050(3) 0.050(3) -0.013(3) 0.014(2) 0.009(2)
C13B 0.040(3) 0.050(3) 0.065(4) -0.023(3) 0.019(3) 0.006(3)
C14B 0.051(4) 0.056(4) 0.056(3) -0.018(3) 0.008(3) 0.031(3)
C15B 0.042(4) 0.083(5) 0.082(5) -0.041(4) -0.013(3) 0.037(4)
C16B 0.033(3) 0.069(4) 0.061(4) -0.032(3) -0.006(3) 0.023(3)
C11C 0.028(3) 0.049(3) 0.031(3) -0.012(2) 0.003(2) 0.016(2)
C12C 0.044(4) 0.103(6) 0.037(3) -0.024(3) 0.015(3) -0.037(4)
C13C 0.054(4) 0.146(8) 0.043(4) -0.047(5) 0.018(3) -0.043(5)
C14C 0.052(4) 0.120(7) 0.030(3) -0.023(4) -0.008(3) 0.047(4)
C15C 0.177(10) 0.070(6) 0.027(3) -0.001(3) 0.005(4) 0.066(6)
C16C 0.165(9) 0.041(4) 0.032(3) 0.000(3) 0.012(4) 0.030(5)
N21 0.0239(18) 0.0094(15) 0.046(2) -0.0023(16) 0.0170(17) 0.0045(14)
C211 0.021(2) 0.018(2) 0.030(2) -0.0021(16) 0.0171(18) -0.0003(16)
C212 0.030(2) 0.027(2) 0.019(2) 0.0016(17) 0.0053(19) -0.0031(19)
C213 0.054(3) 0.022(3) 0.033(3) 0.0066(19) 0.002(2) -0.012(2)
C214 0.046(3) 0.023(3) 0.035(3) 0.0064(19) 0.008(2) 0.001(2)
C215 0.022(2) 0.026(2) 0.029(2) -0.0043(18) 0.0092(19) 0.0024(17)
C216 0.017(2) 0.018(2) 0.043(3) -0.0070(18) 0.014(2) -0.0016(16)
F21A 0.150(4) 0.0215(18) 0.067(3) 0.0006(17) 0.018(3) -0.015(2)
F21X 0.150(4) 0.0215(18) 0.067(3) 0.0006(17) 0.018(3) -0.015(2)
C21D 0.024(3) 0.047(3) 0.058(3) -0.008(3) 0.013(3) 0.005(2)
F21D 0.0378(19) 0.054(2) 0.067(2) -0.0217(18) -0.0093(17) 0.0021(16)
F21E 0.044(2) 0.064(3) 0.088(3) 0.028(2) -0.015(2) 0.0042(19)
F21F 0.0300(19) 0.132(4) 0.097(3) -0.030(3) 0.026(2) 0.005(2)
C22 0.034(3) 0.015(2) 0.056(3) -0.005(2) 0.020(2) -0.0018(19)
C221 0.038(3) 0.017(3) 0.086(5) -0.013(3) 0.017(3) 0.004(2)
F22A 0.052(2) 0.0160(16) 0.119(3) -0.0159(17) 0.026(2) -0.0035(14)
F22B 0.049(2) 0.0241(16) 0.090(3) -0.0039(16) 0.013(2) 0.0157(15)
F22C 0.056(2) 0.0342(18) 0.080(2) -0.0220(17) 0.034(2) 0.0034(15)
C23 0.038(3) 0.022(3) 0.079(4) 0.001(3) 0.030(3) -0.008(2)
C24 0.038(3) 0.029(3) 0.078(4) 0.007(3) 0.041(3) -0.005(2)
C241 0.043(3) 0.045(4) 0.118(6) -0.021(4) 0.053(4) -0.018(3)
F24A 0.0328(19) 0.101(4) 0.106(3) -0.040(3) 0.035(2) -0.018(2)
F24B 0.043(2) 0.084(3) 0.116(3) -0.031(3) 0.037(2) 0.005(2)
F24C 0.080(3) 0.079(3) 0.210(6) 0.002(3) 0.094(4) -0.038(3)
N25 0.049(3) 0.035(2) 0.068(3) 0.009(2) 0.043(3) 0.001(2)
C251 0.059(4) 0.044(3) 0.045(3) 0.010(3) 0.039(3) 0.005(3)
C252 0.115(7) 0.045(4) 0.056(4) 0.026(3) 0.051(4) 0.010(4)
C253 0.129(8) 0.083(6) 0.039(4) 0.040(4) 0.027(5) 0.057(6)
C254 0.089(6) 0.083(6) 0.032(3) 0.007(4) 0.001(4) 0.041(5)
C255 0.053(4) 0.066(4) 0.024(2) -0.006(3) 0.009(3) 0.019(3)
C256 0.044(3) 0.043(3) 0.028(2) 0.006(2) 0.019(2) 0.016(2)
F25A 0.133(5) 0.146(5) 0.090(4) 0.079(3) 0.043(3) 0.080(4)
F25X 0.133(5) 0.146(5) 0.090(4) 0.079(3) 0.043(3) 0.080(4)
C25D 0.046(4) 0.074(5) 0.045(4) -0.024(3) -0.009(3) 0.024(3)
F25D 0.055(2) 0.071(3) 0.097(3) -0.050(2) 0.001(2) 0.016(2)
F25E 0.072(3) 0.139(5) 0.054(3) -0.039(3) -0.020(2) 0.010(3)
F25F 0.054(2) 0.068(3) 0.069(2) -0.029(2) 0.016(2) -0.010(2)

loop_
_atom_type_symbol
_atom_type_description
_atom_type_scat_dispersion_real
_atom_type_scat_dispersion_imag
_atom_type_scat_source
C C 0.0033 0.0016 'International Tables Vol C Tables 4.2.6.8 and 6.1.1.4'
H H 0.0000 0.0000 'International Tables Vol C Tables 4.2.6.8 and 6.1.1.4'
N N 0.0061 0.0033 'International Tables Vol C Tables 4.2.6.8 and 6.1.1.4'
F F 0.0171 0.0103 'International Tables Vol C Tables 4.2.6.8 and 6.1.1.4'
P P 0.1023 0.0942 'International Tables Vol C Tables 4.2.6.8 and 6.1.1.4'
Au Au -2.0133 8.8022 'International Tables Vol C Tables 4.2.6.8 and 6.1.1.4'

loop_
_geom_angle_atom_site_label_1
_geom_angle_atom_site_label_2
_geom_angle_atom_site_label_3
_geom_angle
_geom_angle_site_symmetry_1
_geom_angle_site_symmetry_3
_geom_angle_publ_flag
N21 Au1 P1 175.59(11) . . ?
C11A P1 C11B 107.9(3) . . ?
C11A P1 C11C 106.6(3) . . ?
C11B P1 C11C 104.9(2) . . ?
C11A P1 Au1 109.69(17) . . ?
C11B P1 Au1 112.76(19) . . ?
C11C P1 Au1 114.56(17) . . ?
C12A C11A C16A 119.1(6) . . ?
C12A C11A P1 119.5(4) . . ?
C16A C11A P1 121.4(5) . . ?
C11A C12A C13A 121.2(6) . . ?
C11A C12A H12A 119.4 . . ?
C13A C12A H12A 119.4 . . ?
C14A C13A C12A 119.5(7) . . ?
C14A C13A H13A 120.3 . . ?
C12A C13A H13A 120.3 . . ?
C15A C14A C13A 120.1(6) . . ?
C15A C14A H14A 119.9 . . ?
C13A C14A H14A 119.9 . . ?
C14A C15A C16A 120.9(6) . . ?
C14A C15A H15A 119.5 . . ?
C16A C15A H15A 119.5 . . ?
C11A C16A C15A 119.2(7) . . ?
C11A C16A H16A 120.4 . . ?
C15A C16A H16A 120.4 . . ?
C12B C11B C16B 119.9(5) . . ?
C12B C11B P1 119.5(4) . . ?
C16B C11B P1 120.6(4) . . ?
C13B C12B C11B 120.5(5) . . ?
C13B C12B H12B 119.7 . . ?
C11B C12B H12B 119.7 . . ?
C12B C13B C14B 120.5(6) . . ?
C12B C13B H13B 119.7 . . ?
C14B C13B H13B 119.7 . . ?
C15B C14B C13B 119.4(5) . . ?
C15B C14B H14B 120.3 . . ?
C13B C14B H14B 120.3 . . ?
C14B C15B C16B 120.0(6) . . ?
C14B C15B H15B 120.0 . . ?
C16B C15B H15B 120.0 . . ?
C11B C16B C15B 119.6(6) . . ?
C11B C16B H16B 120.2 . . ?
C15B C16B H16B 120.2 . . ?
C12C C11C C16C 119.2(5) . . ?
C12C C11C P1 122.9(5) . . ?
C16C C11C P1 117.8(5) . . ?
C11C C12C C13C 120.4(7) . . ?
C11C C12C H12C 119.8 . . ?
C13C C12C H12C 119.8 . . ?
C14C C13C C12C 119.8(8) . . ?
C14C C13C H13C 120.1 . . ?
C12C C13C H13C 120.1 . . ?
C13C C14C C15C 120.7(6) . . ?
C13C C14C H14C 119.6 . . ?
C15C C14C H14C 119.6 . . ?
C14C C15C C16C 120.0(8) . . ?
C14C C15C H15C 120.0 . . ?
C16C C15C H15C 120.0 . . ?
C11C C16C C15C 119.9(8) . . ?
C11C C16C H16C 120.1 . . ?
C15C C16C H16C 120.1 . . ?
C22 N21 C211 119.9(4) . . ?
C22 N21 Au1 123.6(3) . . ?
C211 N21 Au1 116.2(3) . . ?
C216 C211 C212 116.8(4) . . ?
C216 C211 N21 123.4(4) . . ?
C212 C211 N21 119.7(4) . . ?
C213 C212 C211 120.3(4) . . ?
C213 C212 H212 119.9 . . ?
C211 C212 H212 119.9 . . ?
C214 C213 C212 122.0(4) . . ?
C214 C213 C21X 121.8(8) . . ?
C212 C213 C21X 114.0(8) . . ?
C214 C213 C21A 116.5(5) . . ?
C212 C213 C21A 121.2(5) . . ?
C21X C213 C21A 22.3(7) . . ?
C215 C214 C213 117.8(4) . . ?
C215 C214 H214 121.1 . . ?
C213 C214 H214 121.1 . . ?
C216 C215 C214 121.4(4) . . ?
C216 C215 C21D 119.5(4) . . ?
C214 C215 C21D 119.1(4) . . ?
C215 C216 C211 121.8(4) . . ?
C215 C216 H216 119.1 . . ?
C211 C216 H216 119.1 . . ?
C21X C21A F21A 118(2) . . ?
C21X C21A F21C 112(2) . . ?
F21A C21A F21C 111.7(9) . . ?
C21X C21A F21B 24(2) . . ?
F21A C21A F21B 102.9(8) . . ?
F21C C21A F21B 104.9(7) . . ?
C21X C21A C213 78(2) . . ?
F21A C21A C213 120.3(8) . . ?
F21C C21A C213 112.9(7) . . ?
F21B C21A C213 101.9(8) . . ?
C21X C21A F21Z 48(2) . . ?
F21A C21A F21Z 131.9(11) . . ?
F21C C21A F21Z 64.4(7) . . ?
F21B C21A F21Z 43.7(7) . . ?
C213 C21A F21Z 102.6(9) . . ?
C21A F21A C21X 20.0(8) . . ?
C21X F21B F21Y 108.6(16) . . ?
C21X F21B F21Z 77.1(15) . . ?
F21Y F21B F21Z 159.3(14) . . ?
C21X F21B C21A 15.7(14) . . ?
F21Y F21B C21A 114.3(11) . . ?
F21Z F21B C21A 76.8(11) . . ?
C21A F21C F21Z 66.1(8) . . ?
C21A F21C C21X 19.7(7) . . ?
F21Z F21C C21X 46.5(9) . . ?
C21A C21X F21B 141(3) . . ?
C21A C21X F21Z 111(3) . . ?
F21B C21X F21Z 59.8(14) . . ?
C21A C21X F21Y 140(3) . . ?
F21B C21X F21Y 37.8(10) . . ?
F21Z C21X F21Y 95.6(17) . . ?
C21A C21X C213 79(2) . . ?
F21B C21X C213 140(2) . . ?
F21Z C21X C213 120.6(15) . . ?
F21Y C21X C213 112.5(12) . . ?
C21A C21X F21A 42.3(19) . . ?
F21B C21X F21A 109.1(16) . . ?
F21Z C21X F21A 127.3(15) . . ?
F21Y C21X F21A 98.0(11) . . ?
C213 C21X F21A 100.2(12) . . ?
C21A C21X F21C 48.1(19) . . ?
F21B C21X F21C 113.9(16) . . ?
F21Z C21X F21C 63.4(11) . . ?
F21Y C21X F21C 149.7(15) . . ?
C213 C21X F21C 97.4(11) . . ?
F21A C21X F21C 80.7(10) . . ?
F21B F21Y C21X 33.6(9) . . ?
F21B F21Z C21X 43.0(11) . . ?
F21B F21Z F21C 105.9(14) . . ?
C21X F21Z F21C 70.1(13) . . ?
F21B F21Z C21A 59.6(10) . . ?
C21X F21Z C21A 20.7(10) . . ?
F21C F21Z C21A 49.6(7) . . ?
F21D C21D F21F 106.8(5) . . ?
F21D C21D F21E 105.2(5) . . ?
F21F C21D F21E 106.7(5) . . ?
F21D C21D C215 113.8(4) . . ?
F21F C21D C215 111.4(5) . . ?
F21E C21D C215 112.4(5) . . ?
C23 C22 N21 128.6(4) . . ?
C23 C22 C221 117.4(5) . . ?
N21 C22 C221 114.0(4) . . ?
F22C C221 F22A 107.5(5) . . ?
F22C C221 F22B 107.5(5) . . ?
F22A C221 F22B 106.0(5) . . ?
F22C C221 C22 112.6(5) . . ?
F22A C221 C22 112.1(5) . . ?
F22B C221 C22 110.8(5) . . ?
C22 C23 C24 126.3(5) . . ?
C22 C23 H23 116.8 . . ?
C24 C23 H23 116.8 . . ?
N25 C24 C23 129.8(5) . . ?
N25 C24 C241 115.5(5) . . ?
C23 C24 C241 114.7(5) . . ?
F24A C241 F24B 108.8(6) . . ?
F24A C241 F24C 107.2(6) . . ?
F24B C241 F24C 105.1(5) . . ?
F24A C241 C24 113.0(5) . . ?
F24B C241 C24 113.7(5) . . ?
F24C C241 C24 108.6(6) . . ?
C24 N25 C251 122.1(5) . . ?
C256 C251 C252 117.2(6) . . ?
C256 C251 N25 119.6(5) . . ?
C252 C251 N25 123.0(6) . . ?
C253 C252 C251 120.0(7) . . ?
C253 C252 H252 120.0 . . ?
C251 C252 H252 120.0 . . ?
C254 C253 C252 121.9(6) . . ?
C254 C253 C25A 127.9(12) . . ?
C252 C253 C25A 110.1(12) . . ?
C254 C253 C25X 106.5(10) . . ?
C252 C253 C25X 129.5(10) . . ?
C25A C253 C25X 27.1(9) . . ?
C253 C254 C255 118.8(7) . . ?
C253 C254 H254 120.6 . . ?
C255 C254 H254 120.6 . . ?
C256 C255 C254 120.7(7) . . ?
C256 C255 C25D 119.8(5) . . ?
C254 C255 C25D 119.3(6) . . ?
C255 C256 C251 121.2(5) . . ?
C255 C256 H256 119.4 . . ?
C251 C256 H256 119.4 . . ?
C25X C25A F25Z 115(4) . . ?
C25X C25A F25B 80(3) . . ?
F25Z C25A F25B 60.0(16) . . ?
C25X C25A F25C 151(3) . . ?
F25Z C25A F25C 43.7(15) . . ?
F25B C25A F25C 96.6(16) . . ?
C25X C25A C253 91(3) . . ?
F25Z C25A C253 149(3) . . ?
F25B C25A C253 112.2(16) . . ?
F25C C25A C253 116.3(16) . . ?
C25X C25A F25A 47(2) . . ?
F25Z C25A F25A 103(2) . . ?
F25B C25A F25A 113.6(16) . . ?
F25C C25A F25A 111.6(15) . . ?
C253 C25A F25A 106.6(16) . . ?
C25X C25A F25Y 31(2) . . ?
F25Z C25A F25Y 99(2) . . ?
F25B C25A F25Y 50.1(9) . . ?
F25C C25A F25Y 142.1(16) . . ?
C253 C25A F25Y 95.5(13) . . ?
F25A C25A F25Y 75.0(11) . . ?
C25X F25A C25A 30.0(12) . . ?
F25Z F25B C25A 38.2(10) . . ?
F25Z F25B F25Y 110.2(10) . . ?
C25A F25B F25Y 83.5(12) . . ?
F25Z F25B C25X 61.1(11) . . ?
C25A F25B C25X 31.2(10) . . ?
F25Y F25B C25X 52.7(9) . . ?
F25Z F25C C25A 35.1(10) . . ?
C25A C25X F25A 103(3) . . ?
C25A C25X F25Y 131(3) . . ?
F25A C25X F25Y 118.9(18) . . ?
C25A C25X F25Z 35(2) . . ?
F25A C25X F25Z 98.0(14) . . ?
F25Y C25X F25Z 110.3(14) . . ?
C25A C25X F25B 68(2) . . ?
F25A C25X F25B 136.9(16) . . ?
F25Y C25X F25B 63.6(10) . . ?
F25Z C25X F25B 50.3(8) . . ?
C25A C25X C253 62(3) . . ?
F25A C25X C253 115.4(14) . . ?
F25Y C25X C253 114.4(14) . . ?
F25Z C25X C253 95.2(13) . . ?
F25B C25X C253 98.0(12) . . ?
C25X F25Y F25B 63.7(10) . . ?
C25X F25Y C25A 17.9(11) . . ?
F25B F25Y C25A 46.5(8) . . ?
C25A F25Z F25C 101(2) . . ?
C25A F25Z F25B 81.8(18) . . ?
F25C F25Z F25B 143.2(12) . . ?
C25A F25Z C25X 30.5(17) . . ?
F25C F25Z C25X 128.5(14) . . ?
F25B F25Z C25X 68.6(10) . . ?
F25D C25D F25E 107.2(5) . . ?
F25D C25D F25F 108.5(6) . . ?
F25E C25D F25F 107.1(6) . . ?
F25D C25D C255 111.4(6) . . ?
F25E C25D C255 112.5(6) . . ?
F25F C25D C255 110.0(5) . . ?

loop_
_geom_bond_atom_site_label_1
_geom_bond_atom_site_label_2
_geom_bond_distance
_geom_bond_site_symmetry_2
_geom_bond_publ_flag
Au1 N21 2.075(4) . ?
Au1 P1 2.2360(12) . ?
P1 C11A 1.808(6) . ?
P1 C11B 1.816(5) . ?
P1 C11C 1.825(5) . ?
C11A C12A 1.382(8) . ?
C11A C16A 1.388(7) . ?
C12A C13A 1.384(8) . ?
C12A H12A 0.9300 . ?
C13A C14A 1.373(10) . ?
C13A H13A 0.9300 . ?
C14A C15A 1.367(11) . ?
C14A H14A 0.9300 . ?
C15A C16A 1.396(9) . ?
C15A H15A 0.9300 . ?
C16A H16A 0.9300 . ?
C11B C12B 1.379(8) . ?
C11B C16B 1.388(7) . ?
C12B C13B 1.359(8) . ?
C12B H12B 0.9300 . ?
C13B C14B 1.399(8) . ?
C13B H13B 0.9300 . ?
C14B C15B 1.379(9) . ?
C14B H14B 0.9300 . ?
C15B C16B 1.396(8) . ?
C15B H15B 0.9300 . ?
C16B H16B 0.9300 . ?
C11C C12C 1.369(9) . ?
C11C C16C 1.381(9) . ?
C12C C13C 1.398(8) . ?
C12C H12C 0.9300 . ?
C13C C14C 1.358(11) . ?
C13C H13C 0.9300 . ?
C14C C15C 1.358(12) . ?
C14C H14C 0.9300 . ?
C15C C16C 1.397(9) . ?
C15C H15C 0.9300 . ?
C16C H16C 0.9300 . ?
N21 C22 1.368(6) . ?
N21 C211 1.413(5) . ?
C211 C216 1.400(6) . ?
C211 C212 1.402(6) . ?
C212 C213 1.383(7) . ?
C212 H212 0.9300 . ?
C213 C214 1.378(7) . ?
C213 C21X 1.531(19) . ?
C213 C21A 1.537(11) . ?
C214 C215 1.376(6) . ?
C214 H214 0.9300 . ?
C215 C216 1.367(6) . ?
C215 C21D 1.503(7) . ?
C216 H216 0.9300 . ?
C21A C21X 0.593(19) . ?
C21A F21A 1.170(10) . ?
C21A F21C 1.306(10) . ?
C21A F21B 1.388(12) . ?
C21A F21Z 1.57(2) . ?
F21A C21X 1.54(2) . ?
F21B C21X 0.878(19) . ?
F21B F21Y 0.972(12) . ?
F21B F21Z 1.112(17) . ?
F21C F21Z 1.546(17) . ?
F21C C21X 1.625(19) . ?
C21X F21Z 1.25(2) . ?
C21X F21Y 1.50(2) . ?
C21D F21D 1.320(6) . ?
C21D F21F 1.322(6) . ?
C21D F21E 1.335(7) . ?
C22 C23 1.342(7) . ?
C22 C221 1.525(7) . ?
C221 F22C 1.328(7) . ?
C221 F22A 1.335(6) . ?
C221 F22B 1.343(7) . ?
C23 C24 1.467(7) . ?
C23 H23 0.9300 . ?
C24 N25 1.263(7) . ?
C24 C241 1.512(8) . ?
C241 F24A 1.315(9) . ?
C241 F24B 1.315(7) . ?
C241 F24C 1.345(7) . ?
N25 C251 1.421(8) . ?
C251 C256 1.387(8) . ?
C251 C252 1.416(8) . ?
C252 C253 1.376(12) . ?
C252 H252 0.9300 . ?
C253 C254 1.357(13) . ?
C253 C25A 1.47(2) . ?
C253 C25X 1.67(2) . ?
C254 C255 1.381(9) . ?
C254 H254 0.9300 . ?
C255 C256 1.378(8) . ?
C255 C25D 1.523(10) . ?
C256 H256 0.9300 . ?
C25A C25X 0.76(2) . ?
C25A F25Z 0.85(2) . ?
C25A F25B 1.37(2) . ?
C25A F25C 1.46(2) . ?
C25A F25A 1.48(2) . ?
C25A F25Y 1.87(2) . ?
F25A C25X 1.114(17) . ?
F25B F25Z 1.195(12) . ?
F25B F25Y 1.446(13) . ?
F25B C25X 1.45(2) . ?
F25C F25Z 1.025(11) . ?
C25X F25Y 1.284(19) . ?
C25X F25Z 1.36(2) . ?
C25D F25D 1.314(7) . ?
C25D F25E 1.321(6) . ?
C25D F25F 1.325(8) . ?

loop_
_geom_torsion_atom_site_label_1
_geom_torsion_atom_site_label_2
_geom_torsion_atom_site_label_3
_geom_torsion_atom_site_label_4
_geom_torsion
_geom_torsion_site_symmetry_1
_geom_torsion_site_symmetry_2
_geom_torsion_site_symmetry_3
_geom_torsion_site_symmetry_4
_geom_torsion_publ_flag
N21 Au1 P1 C11A 19.6(13) . . . . ?
N21 Au1 P1 C11B -100.7(13) . . . . ?
N21 Au1 P1 C11C 139.4(13) . . . . ?
C11B P1 C11A C12A 164.3(4) . . . . ?
C11C P1 C11A C12A -83.5(5) . . . . ?
Au1 P1 C11A C12A 41.1(5) . . . . ?
C11B P1 C11A C16A -14.9(5) . . . . ?
C11C P1 C11A C16A 97.3(5) . . . . ?
Au1 P1 C11A C16A -138.1(4) . . . . ?
C16A C11A C12A C13A -0.4(9) . . . . ?
P1 C11A C12A C13A -179.6(5) . . . . ?
C11A C12A C13A C14A -0.4(10) . . . . ?
C12A C13A C14A C15A 1.6(10) . . . . ?
C13A C14A C15A C16A -1.9(10) . . . . ?
C12A C11A C16A C15A 0.0(8) . . . . ?
P1 C11A C16A C15A 179.2(4) . . . . ?
C14A C15A C16A C11A 1.1(9) . . . . ?
C11A P1 C11B C12B -100.3(5) . . . . ?
C11C P1 C11B C12B 146.4(5) . . . . ?
Au1 P1 C11B C12B 21.1(6) . . . . ?
C11A P1 C11B C16B 81.0(6) . . . . ?
C11C P1 C11B C16B -32.4(6) . . . . ?
Au1 P1 C11B C16B -157.7(5) . . . . ?
C16B C11B C12B C13B -1.0(10) . . . . ?
P1 C11B C12B C13B -179.7(5) . . . . ?
C11B C12B C13B C14B 1.8(10) . . . . ?
C12B C13B C14B C15B -1.6(11) . . . . ?
C13B C14B C15B C16B 0.7(12) . . . . ?
C12B C11B C16B C15B 0.0(11) . . . . ?
P1 C11B C16B C15B 178.7(6) . . . . ?
C14B C15B C16B C11B 0.1(13) . . . . ?
C11A P1 C11C C12C 11.8(6) . . . . ?
C11B P1 C11C C12C 126.2(5) . . . . ?
Au1 P1 C11C C12C -109.7(5) . . . . ?
C11A P1 C11C C16C -171.7(5) . . . . ?
C11B P1 C11C C16C -57.4(6) . . . . ?
Au1 P1 C11C C16C 66.7(6) . . . . ?
C16C C11C C12C C13C 0.6(10) . . . . ?
P1 C11C C12C C13C 176.9(5) . . . . ?
C11C C12C C13C C14C -0.6(11) . . . . ?
C12C C13C C14C C15C 0.5(12) . . . . ?
C13C C14C C15C C16C -0.4(13) . . . . ?
C12C C11C C16C C15C -0.5(12) . . . . ?
P1 C11C C16C C15C -177.0(7) . . . . ?
C14C C15C C16C C11C 0.4(14) . . . . ?
P1 Au1 N21 C22 123.6(12) . . . . ?
P1 Au1 N21 C211 -50.6(14) . . . . ?
C22 N21 C211 C216 -25.4(6) . . . . ?
Au1 N21 C211 C216 148.9(3) . . . . ?
C22 N21 C211 C212 158.9(4) . . . . ?
Au1 N21 C211 C212 -26.7(5) . . . . ?
C216 C211 C212 C213 0.5(6) . . . . ?
N21 C211 C212 C213 176.5(4) . . . . ?
C211 C212 C213 C214 -1.3(8) . . . . ?
C211 C212 C213 C21X -164.4(9) . . . . ?
C211 C212 C213 C21A 171.8(6) . . . . ?
C212 C213 C214 C215 1.3(9) . . . . ?
C21X C213 C214 C215 163.0(10) . . . . ?
C21A C213 C214 C215 -172.1(6) . . . . ?
C213 C214 C215 C216 -0.5(8) . . . . ?
C213 C214 C215 C21D 176.9(5) . . . . ?
C214 C215 C216 C211 -0.3(7) . . . . ?
C21D C215 C216 C211 -177.6(4) . . . . ?
C212 C211 C216 C215 0.3(6) . . . . ?
N21 C211 C216 C215 -175.5(4) . . . . ?
C214 C213 C21A C21X -110(2) . . . . ?
C212 C213 C21A C21X 77(2) . . . . ?
C214 C213 C21A F21A 5.8(13) . . . . ?
C212 C213 C21A F21A -167.7(8) . . . . ?
C21X C213 C21A F21A 115(3) . . . . ?
C214 C213 C21A F21C 141.0(7) . . . . ?
C212 C213 C21A F21C -32.4(11) . . . . ?
C21X C213 C21A F21C -109(2) . . . . ?
C214 C213 C21A F21B -107.0(7) . . . . ?
C212 C213 C21A F21B 79.6(8) . . . . ?
C21X C213 C21A F21B 3(2) . . . . ?
C214 C213 C21A F21Z -151.7(8) . . . . ?
C212 C213 C21A F21Z 34.8(11) . . . . ?
C21X C213 C21A F21Z -42(2) . . . . ?
F21C C21A F21A C21X 132(3) . . . . ?
F21B C21A F21A C21X 20(2) . . . . ?
C213 C21A F21A C21X -92(3) . . . . ?
F21Z C21A F21A C21X 57(3) . . . . ?
F21A C21A F21B C21X -132(5) . . . . ?
F21C C21A F21B C21X 111(5) . . . . ?
C213 C21A F21B C21X -6(5) . . . . ?
F21Z C21A F21B C21X 90(5) . . . . ?
C21X C21A F21B F21Y 72(5) . . . . ?
F21A C21A F21B F21Y -59.7(13) . . . . ?
F21C C21A F21B F21Y -176.7(11) . . . . ?
C213 C21A F21B F21Y 65.5(12) . . . . ?
F21Z C21A F21B F21Y 161.5(16) . . . . ?
C21X C21A F21B F21Z -90(5) . . . . ?
F21A C21A F21B F21Z 138.8(12) . . . . ?
F21C C21A F21B F21Z 21.9(12) . . . . ?
C213 C21A F21B F21Z -95.9(11) . . . . ?
C21X C21A F21C F21Z 7(3) . . . . ?
F21A C21A F21C F21Z -127.4(12) . . . . ?
F21B C21A F21C F21Z -16.6(9) . . . . ?
C213 C21A F21C F21Z 93.5(10) . . . . ?
F21A C21A F21C C21X -135(3) . . . . ?
F21B C21A F21C C21X -24(2) . . . . ?
C213 C21A F21C C21X 86(3) . . . . ?
F21Z C21A F21C C21X -7(3) . . . . ?
F21A C21A C21X F21B 55(6) . . . . ?
F21C C21A C21X F21B -76(5) . . . . ?
C213 C21A C21X F21B 174(5) . . . . ?
F21Z C21A C21X F21B -68(4) . . . . ?
F21A C21A C21X F21Z 122.9(19) . . . . ?
F21C C21A C21X F21Z -9(3) . . . . ?
F21B C21A C21X F21Z 68(4) . . . . ?
C213 C21A C21X F21Z -119(2) . . . . ?
F21A C21A C21X F21Y -6(5) . . . . ?
F21C C21A C21X F21Y -137(3) . . . . ?
F21B C21A C21X F21Y -61(4) . . . . ?
C213 C21A C21X F21Y 113(4) . . . . ?
F21Z C21A C21X F21Y -129(5) . . . . ?
F21A C21A C21X C213 -118.3(16) . . . . ?
F21C C21A C21X C213 110.1(14) . . . . ?
F21B C21A C21X C213 -174(5) . . . . ?
F21Z C21A C21X C213 119(2) . . . . ?
F21C C21A C21X F21A -132(3) . . . . ?
F21B C21A C21X F21A -55(6) . . . . ?
C213 C21A C21X F21A 118.3(16) . . . . ?
F21Z C21A C21X F21A -122.9(19) . . . . ?
F21A C21A C21X F21C 132(3) . . . . ?
F21B C21A C21X F21C 76(5) . . . . ?
C213 C21A C21X F21C -110.1(14) . . . . ?
F21Z C21A C21X F21C 9(3) . . . . ?
F21Y F21B C21X C21A -114(5) . . . . ?
F21Z F21B C21X C21A 87(5) . . . . ?
F21Y F21B C21X F21Z 159.3(15) . . . . ?
C21A F21B C21X F21Z -87(5) . . . . ?
F21Z F21B C21X F21Y -159.3(15) . . . . ?
C21A F21B C21X F21Y 114(5) . . . . ?
F21Y F21B C21X C213 56(3) . . . . ?
F21Z F21B C21X C213 -103(3) . . . . ?
C21A F21B C21X C213 170(7) . . . . ?
F21Y F21B C21X F21A -78.0(17) . . . . ?
F21Z F21B C21X F21A 122.7(16) . . . . ?
C21A F21B C21X F21A 36(4) . . . . ?
F21Y F21B C21X F21C -166.1(12) . . . . ?
F21Z F21B C21X F21C 34.6(15) . . . . ?
C21A F21B C21X F21C -52(4) . . . . ?
C214 C213 C21X C21A 83(2) . . . . ?
C212 C213 C21X C21A -114(2) . . . . ?
C214 C213 C21X F21B -91(3) . . . . ?
C212 C213 C21X F21B 72(3) . . . . ?
C21A C213 C21X F21B -174(5) . . . . ?
C214 C213 C21X F21Z -169.2(15) . . . . ?
C212 C213 C21X F21Z -6(2) . . . . ?
C21A C213 C21X F21Z 108(3) . . . . ?
C214 C213 C21X F21Y -57.5(17) . . . . ?
C212 C213 C21X F21Y 105.5(12) . . . . ?
C21A C213 C21X F21Y -140(3) . . . . ?
C214 C213 C21X F21A 45.6(14) . . . . ?
C212 C213 C21X F21A -151.3(7) . . . . ?
C21A C213 C21X F21A -37.1(17) . . . . ?
C214 C213 C21X F21C 127.4(8) . . . . ?
C212 C213 C21X F21C -69.5(11) . . . . ?
C21A C213 C21X F21C 44.8(18) . . . . ?
C21A F21A C21X F21B -146(4) . . . . ?
C21A F21A C21X F21Z -80(3) . . . . ?
C21A F21A C21X F21Y 176(3) . . . . ?
C21A F21A C21X C213 62(3) . . . . ?
C21A F21A C21X F21C -34(2) . . . . ?
F21Z F21C C21X C21A -171(3) . . . . ?
C21A F21C C21X F21B 138(4) . . . . ?
F21Z F21C C21X F21B -33.3(16) . . . . ?
C21A F21C C21X F21Z 171(3) . . . . ?
C21A F21C C21X F21Y 121(4) . . . . ?
F21Z F21C C21X F21Y -50(3) . . . . ?
C21A F21C C21X C213 -69(3) . . . . ?
F21Z F21C C21X C213 120.6(15) . . . . ?
C21A F21C C21X F21A 31(2) . . . . ?
F21Z F21C C21X F21A -140.2(15) . . . . ?
F21Z F21B F21Y C21X 103(5) . . . . ?
C21A F21B F21Y C21X -15.8(14) . . . . ?
C21A C21X F21Y F21B 115(5) . . . . ?
F21Z C21X F21Y F21B -17.9(14) . . . . ?
C213 C21X F21Y F21B -144(2) . . . . ?
F21A C21X F21Y F21B 111.1(19) . . . . ?
F21C C21X F21Y F21B 26(2) . . . . ?
F21Y F21B F21Z C21X -109(4) . . . . ?
C21A F21B F21Z C21X 16.2(14) . . . . ?
C21X F21B F21Z F21C -34.6(16) . . . . ?
F21Y F21B F21Z F21C -143(4) . . . . ?
C21A F21B F21Z F21C -18.4(9) . . . . ?
C21X F21B F21Z C21A -16.2(14) . . . . ?
F21Y F21B F21Z C21A -125(4) . . . . ?
C21A C21X F21Z F21B -137(4) . . . . ?
F21Y C21X F21Z F21B 12.6(10) . . . . ?
C213 C21X F21Z F21B 133(2) . . . . ?
F21A C21X F21Z F21B -92(2) . . . . ?
F21C C21X F21Z F21B -144.5(16) . . . . ?
C21A C21X F21Z F21C 7(3) . . . . ?
F21B C21X F21Z F21C 144.5(16) . . . . ?
F21Y C21X F21Z F21C 157.0(12) . . . . ?
C213 C21X F21Z F21C -82.6(16) . . . . ?
F21A C21X F21Z F21C 52.6(18) . . . . ?
F21B C21X F21Z C21A 137(4) . . . . ?
F21Y C21X F21Z C21A 150(3) . . . . ?
C213 C21X F21Z C21A -90(3) . . . . ?
F21A C21X F21Z C21A 45(2) . . . . ?
F21C C21X F21Z C21A -7(3) . . . . ?
C21A F21C F21Z F21B 21.0(11) . . . . ?
C21X F21C F21Z F21B 24.3(11) . . . . ?
C21A F21C F21Z C21X -3.4(12) . . . . ?
C21X F21C F21Z C21A 3.4(12) . . . . ?
C21X C21A F21Z F21B 33(3) . . . . ?
F21A C21A F21Z F21B -59.6(15) . . . . ?
F21C C21A F21Z F21B -156.5(12) . . . . ?
C213 C21A F21Z F21B 94.1(10) . . . . ?
F21A C21A F21Z C21X -92(3) . . . . ?
F21C C21A F21Z C21X 171(3) . . . . ?
F21B C21A F21Z C21X -33(3) . . . . ?
C213 C21A F21Z C21X 62(3) . . . . ?
C21X C21A F21Z F21C -171(3) . . . . ?
F21A C21A F21Z F21C 96.8(14) . . . . ?
F21B C21A F21Z F21C 156.5(12) . . . . ?
C213 C21A F21Z F21C -109.5(8) . . . . ?
C216 C215 C21D F21D -31.4(7) . . . . ?
C214 C215 C21D F21D 151.3(5) . . . . ?
C216 C215 C21D F21F 89.4(6) . . . . ?
C214 C215 C21D F21F -87.9(6) . . . . ?
C216 C215 C21D F21E -150.9(5) . . . . ?
C214 C215 C21D F21E 31.7(7) . . . . ?
C211 N21 C22 C23 -40.2(8) . . . . ?
Au1 N21 C22 C23 145.9(5) . . . . ?
C211 N21 C22 C221 140.8(5) . . . . ?
Au1 N21 C22 C221 -33.1(6) . . . . ?
C23 C22 C221 F22C 132.5(6) . . . . ?
N21 C22 C221 F22C -48.4(6) . . . . ?
C23 C22 C221 F22A 11.1(8) . . . . ?
N21 C22 C221 F22A -169.8(5) . . . . ?
C23 C22 C221 F22B -107.1(6) . . . . ?
N21 C22 C221 F22B 72.0(7) . . . . ?
N21 C22 C23 C24 -9.2(10) . . . . ?
C221 C22 C23 C24 169.7(6) . . . . ?
C22 C23 C24 N25 -44.0(10) . . . . ?
C22 C23 C24 C241 138.5(6) . . . . ?
N25 C24 C241 F24A 135.1(6) . . . . ?
C23 C24 C241 F24A -47.0(7) . . . . ?
N25 C24 C241 F24B 10.5(8) . . . . ?
C23 C24 C241 F24B -171.6(6) . . . . ?
N25 C24 C241 F24C -106.1(6) . . . . ?
C23 C24 C241 F24C 71.8(7) . . . . ?
C23 C24 N25 C251 -5.6(9) . . . . ?
C241 C24 N25 C251 171.9(5) . . . . ?
C24 N25 C251 C256 136.5(5) . . . . ?
C24 N25 C251 C252 -47.5(7) . . . . ?
C256 C251 C252 C253 -2.1(8) . . . . ?
N25 C251 C252 C253 -178.2(6) . . . . ?
C251 C252 C253 C254 0.0(11) . . . . ?
C251 C252 C253 C25A 176.6(10) . . . . ?
C251 C252 C253 C25X -161.2(10) . . . . ?
C252 C253 C254 C255 1.6(12) . . . . ?
C25A C253 C254 C255 -174.5(13) . . . . ?
C25X C253 C254 C255 166.5(9) . . . . ?
C253 C254 C255 C256 -0.9(10) . . . . ?
C253 C254 C255 C25D -175.7(7) . . . . ?
C254 C255 C256 C251 -1.3(8) . . . . ?
C25D C255 C256 C251 173.5(5) . . . . ?
C252 C251 C256 C255 2.7(7) . . . . ?
N25 C251 C256 C255 179.0(5) . . . . ?
C254 C253 C25A C25X -43(3) . . . . ?
C252 C253 C25A C25X 140(2) . . . . ?
C254 C253 C25A F25Z 169(4) . . . . ?
C252 C253 C25A F25Z -8(5) . . . . ?
C25X C253 C25A F25Z -148(7) . . . . ?
C254 C253 C25A F25B -123.2(15) . . . . ?
C252 C253 C25A F25B 60.4(19) . . . . ?
C25X C253 C25A F25B -80(3) . . . . ?
C254 C253 C25A F25C 126.9(15) . . . . ?
C252 C253 C25A F25C -49.5(17) . . . . ?
C25X C253 C25A F25C 170(4) . . . . ?
C254 C253 C25A F25A 2(2) . . . . ?
C252 C253 C25A F25A -174.7(10) . . . . ?
C25X C253 C25A F25A 45(2) . . . . ?
C254 C253 C25A F25Y -74.3(14) . . . . ?
C252 C253 C25A F25Y 109.3(10) . . . . ?
C25X C253 C25A F25Y -31(2) . . . . ?
F25Z C25A F25A C25X 112(4) . . . . ?
F25B C25A F25A C25X 49(2) . . . . ?
F25C C25A F25A C25X 157(4) . . . . ?
C253 C25A F25A C25X -75(3) . . . . ?
F25Y C25A F25A C25X 16(2) . . . . ?
C25X C25A F25B F25Z 126(3) . . . . ?
F25C C25A F25B F25Z -24.9(11) . . . . ?
C253 C25A F25B F25Z -147(3) . . . . ?
F25A C25A F25B F25Z 92(2) . . . . ?
F25Y C25A F25B F25Z 135.1(18) . . . . ?
C25X C25A F25B F25Y -9(2) . . . . ?
F25Z C25A F25B F25Y -135.1(18) . . . . ?
F25C C25A F25B F25Y -160.0(12) . . . . ?
C253 C25A F25B F25Y 78.1(16) . . . . ?
F25A C25A F25B F25Y -42.9(16) . . . . ?
F25Z C25A F25B C25X -126(3) . . . . ?
F25C C25A F25B C25X -151(3) . . . . ?
C253 C25A F25B C25X 87(3) . . . . ?
F25A C25A F25B C25X -33.9(18) . . . . ?
F25Y C25A F25B C25X 9(2) . . . . ?
C25X C25A F25C F25Z -50(6) . . . . ?
F25B C25A F25C F25Z 31.8(13) . . . . ?
C253 C25A F25C F25Z 151(3) . . . . ?
F25A C25A F25C F25Z -87(2) . . . . ?
F25Y C25A F25C F25Z 6.5(15) . . . . ?
F25Z C25A C25X F25A -85(3) . . . . ?
F25B C25A C25X F25A -135.6(16) . . . . ?
F25C C25A C25X F25A -50(7) . . . . ?
C253 C25A C25X F25A 112.0(16) . . . . ?
F25Y C25A C25X F25A -149(5) . . . . ?
F25Z C25A C25X F25Y 64(5) . . . . ?
F25B C25A C25X F25Y 13(4) . . . . ?
F25C C25A C25X F25Y 99(6) . . . . ?
C253 C25A C25X F25Y -99(3) . . . . ?
F25A C25A C25X F25Y 149(5) . . . . ?
F25B C25A C25X F25Z -50(3) . . . . ?
F25C C25A C25X F25Z 36(4) . . . . ?
C253 C25A C25X F25Z -163(4) . . . . ?
F25A C25A C25X F25Z 85(3) . . . . ?
F25Y C25A C25X F25Z -64(5) . . . . ?
F25Z C25A C25X F25B 50(3) . . . . ?
F25C C25A C25X F25B 86(6) . . . . ?
C253 C25A C25X F25B -112.4(14) . . . . ?
F25A C25A C25X F25B 135.6(16) . . . . ?
F25Y C25A C25X F25B -13(4) . . . . ?
F25Z C25A C25X C253 163(4) . . . . ?
F25B C25A C25X C253 112.4(14) . . . . ?
F25C C25A C25X C253 -162(7) . . . . ?
F25A C25A C25X C253 -112.0(16) . . . . ?
F25Y C25A C25X C253 99(3) . . . . ?
C25A F25A C25X F25Y -154(4) . . . . ?
C25A F25A C25X F25Z -35(2) . . . . ?
C25A F25A C25X F25B -72(3) . . . . ?
C25A F25A C25X C253 65(3) . . . . ?
F25Z F25B C25X C25A -35(2) . . . . ?
F25Y F25B C25X C25A 169(3) . . . . ?
F25Z F25B C25X F25A 51(2) . . . . ?
C25A F25B C25X F25A 86(3) . . . . ?
F25Y F25B C25X F25A -105(3) . . . . ?
F25Z F25B C25X F25Y 156.5(14) . . . . ?
C25A F25B C25X F25Y -169(3) . . . . ?
C25A F25B C25X F25Z 35(2) . . . . ?
F25Y F25B C25X F25Z -156.5(14) . . . . ?
F25Z F25B C25X C253 -90.2(12) . . . . ?
C25A F25B C25X C253 -55(2) . . . . ?
F25Y F25B C25X C253 113.3(13) . . . . ?
C254 C253 C25X C25A 146(2) . . . . ?
C252 C253 C25X C25A -51(3) . . . . ?
C254 C253 C25X F25A 54.0(17) . . . . ?
C252 C253 C25X F25A -142.6(13) . . . . ?
C25A C253 C25X F25A -92(3) . . . . ?
C254 C253 C25X F25Y -89.5(14) . . . . ?
C252 C253 C25X F25Y 73.9(18) . . . . ?
C25A C253 C25X F25Y 125(3) . . . . ?
C254 C253 C25X F25Z 155.4(9) . . . . ?
C252 C253 C25X F25Z -41.2(15) . . . . ?
C25A C253 C25X F25Z 10(2) . . . . ?
C254 C253 C25X F25B -154.0(10) . . . . ?
C252 C253 C25X F25B 9.3(17) . . . . ?
C25A C253 C25X F25B 60(2) . . . . ?
C25A C25X F25Y F25B -14(4) . . . . ?
F25A C25X F25Y F25B 131.1(19) . . . . ?
F25Z C25X F25Y F25B 19.1(11) . . . . ?
C253 C25X F25Y F25B -86.9(14) . . . . ?
F25A C25X F25Y C25A 145(5) . . . . ?
F25Z C25X F25Y C25A 33(3) . . . . ?
F25B C25X F25Y C25A 14(4) . . . . ?
C253 C25X F25Y C25A -73(4) . . . . ?
F25Z F25B F25Y C25X -21.8(13) . . . . ?
C25A F25B F25Y C25X 5.9(16) . . . . ?
F25Z F25B F25Y C25A -27.7(11) . . . . ?
C25X F25B F25Y C25A -5.9(16) . . . . ?
F25Z C25A F25Y C25X -125(5) . . . . ?
F25B C25A F25Y C25X -163(5) . . . . ?
F25C C25A F25Y C25X -129(5) . . . . ?
C253 C25A F25Y C25X 83(4) . . . . ?
F25A C25A F25Y C25X -23(4) . . . . ?
C25X C25A F25Y F25B 163(5) . . . . ?
F25Z C25A F25Y F25B 38.2(16) . . . . ?
F25C C25A F25Y F25B 34(2) . . . . ?
C253 C25A F25Y F25B -114.5(15) . . . . ?
F25A C25A F25Y F25B 139.7(15) . . . . ?
C25X C25A F25Z F25C 156(3) . . . . ?
F25B C25A F25Z F25C -142.8(13) . . . . ?
C253 C25A F25Z F25C -60(5) . . . . ?
F25A C25A F25Z F25C 107.5(15) . . . . ?
F25Y C25A F25Z F25C -176.0(9) . . . . ?
C25X C25A F25Z F25B -61(3) . . . . ?
F25C C25A F25Z F25B 142.8(13) . . . . ?
C253 C25A F25Z F25B 83(5) . . . . ?
F25A C25A F25Z F25B -109.7(15) . . . . ?
F25Y C25A F25Z F25B -33.2(11) . . . . ?
F25B C25A F25Z C25X 61(3) . . . . ?
F25C C25A F25Z C25X -156(3) . . . . ?
C253 C25A F25Z C25X 145(7) . . . . ?
F25A C25A F25Z C25X -48(3) . . . . ?
F25Y C25A F25Z C25X 28(3) . . . . ?
C25A F25C F25Z F25B -91(3) . . . . ?
C25A F25C F25Z C25X 15(2) . . . . ?
F25Y F25B F25Z C25A 48(2) . . . . ?
C25X F25B F25Z C25A 28.6(18) . . . . ?
C25A F25B F25Z F25C 98(3) . . . . ?
F25Y F25B F25Z F25C 146.1(19) . . . . ?
C25X F25B F25Z F25C 126(3) . . . . ?
C25A F25B F25Z C25X -28.6(18) . . . . ?
F25Y F25B F25Z C25X 19.8(12) . . . . ?
F25A C25X F25Z C25A 101(4) . . . . ?
F25Y C25X F25Z C25A -134(4) . . . . ?
F25B C25X F25Z C25A -111(4) . . . . ?
C253 C25X F25Z C25A -15(3) . . . . ?
C25A C25X F25Z F25C -31(4) . . . . ?
F25A C25X F25Z F25C 71(2) . . . . ?
F25Y C25X F25Z F25C -164.4(13) . . . . ?
F25B C25X F25Z F25C -142.0(16) . . . . ?
C253 C25X F25Z F25C -45.9(17) . . . . ?
C25A C25X F25Z F25B 111(4) . . . . ?
F25A C25X F25Z F25B -147.4(16) . . . . ?
F25Y C25X F25Z F25B -22.4(13) . . . . ?
C253 C25X F25Z F25B 96.1(11) . . . . ?
C256 C255 C25D F25D 32.0(8) . . . . ?
C254 C255 C25D F25D -153.2(6) . . . . ?
C256 C255 C25D F25E 152.4(5) . . . . ?
C254 C255 C25D F25E -32.8(8) . . . . ?
C256 C255 C25D F25F -88.4(6) . . . . ?
C254 C255 C25D F25F 86.5(7) . . . . ?
